data_4338007
loop_
_publ_author_name
'Vaughan, Jamila G.'
'Reid, Brodie L.'
'Wright, Phillip J.'
'Ramchandani, Sushil'
'Skelton, Brian W.'
'Raiteri, Paolo'
'Muzzioli, Sara'
'Brown, David H.'
'Stagni, Stefano'
'Massi, Massimiliano'

_publ_section_title
;
 Photophysical and Photochemical Trends in Tricarbonyl Rhenium(I)
 N-Heterocyclic Carbene Complexes.
;
_journal_issue 7
_journal_name_full 'Inorganic chemistry'
_journal_page_first 3629
_journal_paper_doi 10.1021/ic403138a
_journal_volume 53
_journal_year 2014
_chemical_formula_moiety 'C20 H17 Br N3 O3 Re'
_chemical_formula_sum 'C20 H17 Br N3 O3 Re'
_chemical_formula_weight 613.48
_chemical_name_systematic
;
 ?
;
_space_group_IT_number 14
_symmetry_cell_setting monoclinic
_symmetry_space_group_name_Hall '-P 2yn'
_symmetry_space_group_name_H-M 'P 1 21/n 1'
_atom_sites_solution_hydrogens geom
_atom_sites_solution_primary direct
_atom_sites_solution_secondary difmap
_audit_creation_date 2011-06-05T12:39:13-00:00
_audit_creation_method 'WinGX routine CIF_UPDATE'
_cell_angle_alpha 90
_cell_angle_beta 97.690(2)
_cell_angle_gamma 90
_cell_formula_units_Z 4
_cell_length_a 8.2661(2)
_cell_length_b 17.5306(3)
_cell_length_c 13.6552(4)
_cell_measurement_reflns_used 20530
_cell_measurement_temperature 100(2)
_cell_measurement_theta_max 36.3416
_cell_measurement_theta_min 3.5776
_cell_volume 1960.97(8)
_computing_cell_refinement
;
        CrysAlisPro, Oxford Diffraction Ltd.,
        Version 1.171.33.52 (release 06-11-2009 CrysAlis171 .NET)
        (compiled Nov  6 2009,16:24:50)
;
_computing_data_collection
;
        CrysAlisPro, Oxford Diffraction Ltd.,
        Version 1.171.33.52 (release 06-11-2009 CrysAlis171 .NET)
        (compiled Nov  6 2009,16:24:50)
;
_computing_data_reduction
;
        CrysAlisPro, Oxford Diffraction Ltd.,
        Version 1.171.33.52 (release 06-11-2009 CrysAlis171 .NET)
        (compiled Nov  6 2009,16:24:50)
;
_computing_molecular_graphics 'OrtepII (Johnson, C. K. (1976)'
_computing_publication_material 'WinGX Farrugia, L. J. (1999)'
_computing_structure_refinement 'SHELXL-97 (Sheldrick, 2008)'
_diffrn_ambient_temperature 100(2)
_diffrn_detector_area_resol_mean 10.4738
_diffrn_measured_fraction_theta_full 0.996
_diffrn_measured_fraction_theta_max 0.962
_diffrn_measurement_device_type 'Oxford Diffraction Gemini diffractometer'
_diffrn_measurement_method '\w scans'
_diffrn_orient_matrix_UB_11 0.0616842689
_diffrn_orient_matrix_UB_12 -0.0284043583
_diffrn_orient_matrix_UB_13 0.0027646882
_diffrn_orient_matrix_UB_21 0.0574068638
_diffrn_orient_matrix_UB_22 0.0261901286
_diffrn_orient_matrix_UB_23 0.024395353
_diffrn_orient_matrix_UB_31 -0.0206600488
_diffrn_orient_matrix_UB_32 -0.0121031223
_diffrn_orient_matrix_UB_33 0.046359916
_diffrn_radiation_monochromator graphite
_diffrn_radiation_type MoK\a
_diffrn_radiation_wavelength 0.71073
_diffrn_reflns_av_R_equivalents 0.0405
_diffrn_reflns_av_unetI/netI 0.0441
_diffrn_reflns_limit_h_max 13
_diffrn_reflns_limit_h_min -13
_diffrn_reflns_limit_k_max 29
_diffrn_reflns_limit_k_min -28
_diffrn_reflns_limit_l_max 22
_diffrn_reflns_limit_l_min -22
_diffrn_reflns_number 48086
_diffrn_reflns_theta_full 35.5
_diffrn_reflns_theta_max 36.42
_diffrn_reflns_theta_min 3.59
_exptl_absorpt_coefficient_mu 8.261
_exptl_absorpt_correction_T_max 0.341
_exptl_absorpt_correction_T_min 0.166
_exptl_absorpt_correction_type analytical
_exptl_absorpt_process_details
;
        CrysAlisPro, Oxford Diffraction Ltd.,
        Version 1.171.33.52 (release 06-11-2009 CrysAlis171 .NET)
        (compiled Nov  6 2009,16:24:50)
Analytical numeric absorption correction using a multifaceted crystal
                        model based on expressions derived by R.C. Clark & J.S.
        (Clark, R. C. & Reid, J. S. (1995). Acta Cryst. A51, 887-897)
;
_exptl_crystal_colour yellow
_exptl_crystal_density_diffrn 2.078
_exptl_crystal_density_method 'not measured'
_exptl_crystal_description prism
_exptl_crystal_F_000 1168
_exptl_crystal_size_max 0.29
_exptl_crystal_size_mid 0.21
_exptl_crystal_size_min 0.15
_refine_diff_density_max 3.912
_refine_diff_density_min -6.113
_refine_diff_density_rms 0.179
_refine_ls_extinction_method none
_refine_ls_goodness_of_fit_ref 1.129
_refine_ls_hydrogen_treatment constr
_refine_ls_matrix_type full
_refine_ls_number_parameters 272
_refine_ls_number_reflns 9217
_refine_ls_number_restraints 6
_refine_ls_restrained_S_all 1.132
_refine_ls_R_factor_all 0.0761
_refine_ls_R_factor_gt 0.0484
_refine_ls_shift/su_max 0.001
_refine_ls_shift/su_mean 0
_refine_ls_structure_factor_coef Fsqd
_refine_ls_weighting_details 'calc w=1/[\s^2^(Fo^2^)+(0.0000P)^2^+11.3579P] where P=(Fo^2^+2Fc^2^)/3'
_refine_ls_weighting_scheme calc
_refine_ls_wR_factor_gt 0.0764
_refine_ls_wR_factor_ref 0.0807
_reflns_number_gt 6695
_reflns_number_total 9217
_reflns_threshold_expression I>2\s(I)
_cod_data_source_file ic403138a_si_002.cif
_cod_data_source_block bb056b
_cod_depositor_comments 'Adding full bibliography for 4338006--4338011.cif.'
_cod_original_sg_symbol_Hall '-p 2yn'
_cod_database_code 4338007

loop_
_symmetry_equiv_pos_as_xyz
'x, y, z'
'-x+1/2, y+1/2, -z+1/2'
'-x, -y, -z'
'x-1/2, -y-1/2, z-1/2'

loop_
_atom_site_label
_atom_site_type_symbol
_atom_site_fract_x
_atom_site_fract_y
_atom_site_fract_z
_atom_site_U_iso_or_equiv
_atom_site_adp_type
_atom_site_occupancy
_atom_site_symmetry_multiplicity
_atom_site_calc_flag
_atom_site_refinement_flags
_atom_site_disorder_assembly
_atom_site_disorder_group
Re1 Re 0.80624(2) 0.345483(9) 0.362387(15) 0.02654(5) Uani 1 1 d D . .
C1 C 0.9813(5) 0.3938(2) 0.3020(3) 0.0271(9) Uani 1 1 d D A .
O1 O 1.0805(4) 0.42400(19) 0.2652(3) 0.0325(7) Uani 1 1 d D . .
C2 C 0.9280(5) 0.2521(2) 0.3813(4) 0.0253(8) Uani 1 1 d . A .
O2 O 1.0010(4) 0.19617(18) 0.3911(3) 0.0336(7) Uani 1 1 d . . .
C3 C 0.7063(13) 0.3067(6) 0.2302(6) 0.0239(3) Uani 0.595(2) 1 d PD A 1
O3 O 0.6518(7) 0.2849(4) 0.1509(5) 0.0358(13) Uani 0.595(2) 1 d PD A 1
Br3 Br 0.67837(15) 0.31137(7) 0.19926(9) 0.0239(3) Uani 0.405(2) 1 d P A 2
Br4 Br 0.92986(10) 0.39928(5) 0.52577(7) 0.0237(2) Uani 0.595(2) 1 d P A 1
C4 C 0.9213(18) 0.3815(9) 0.5023(11) 0.0237(2) Uani 0.405(2) 1 d P A 2
O4 O 0.9849(13) 0.4003(5) 0.5825(8) 0.038(2) Uani 0.405(2) 1 d P A 2
N11 N 0.5296(4) 0.25058(18) 0.4632(2) 0.0172(6) Uani 1 1 d . . .
C12 C 0.5936(4) 0.3120(2) 0.4232(3) 0.0162(6) Uani 1 1 d . A .
N13 N 0.4745(4) 0.36679(18) 0.4211(2) 0.0181(6) Uani 1 1 d . . .
C14 C 0.3374(5) 0.3388(3) 0.4596(3) 0.0263(8) Uani 1 1 d . A .
H14 H 0.2393 0.3656 0.4656 0.032 Uiso 1 1 calc R . .
C15 C 0.3728(5) 0.2667(2) 0.4860(3) 0.0239(8) Uani 1 1 d . A .
H15 H 0.304 0.2324 0.5151 0.029 Uiso 1 1 calc R . .
N21 N 0.6484(4) 0.44676(18) 0.3516(3) 0.0228(7) Uani 1 1 d . A .
C22 C 0.5022(5) 0.4394(2) 0.3838(3) 0.0194(7) Uani 1 1 d . A .
C23 C 0.3903(5) 0.4985(2) 0.3822(3) 0.0264(8) Uani 1 1 d . . .
H23 H 0.2888 0.4915 0.4064 0.032 Uiso 1 1 calc R A .
C24 C 0.4311(6) 0.5679(2) 0.3445(3) 0.0314(10) Uani 1 1 d . A .
H24 H 0.3568 0.6094 0.3413 0.038 Uiso 1 1 calc R . .
C25 C 0.5811(7) 0.5765(3) 0.3111(4) 0.0352(11) Uani 1 1 d . . .
H25 H 0.6107 0.6239 0.2849 0.042 Uiso 1 1 calc R A .
C26 C 0.6861(6) 0.5156(2) 0.3166(4) 0.0307(9) Uani 1 1 d . A .
H26 H 0.7897 0.5221 0.2949 0.037 Uiso 1 1 calc R . .
C111 C 0.6073(4) 0.1769(2) 0.4793(3) 0.0166(6) Uani 1 1 d . A .
C112 C 0.7055(4) 0.1635(2) 0.5684(3) 0.0185(7) Uani 1 1 d . . .
C113 C 0.7763(5) 0.0913(2) 0.5825(3) 0.0202(7) Uani 1 1 d . A .
H113 H 0.8469 0.0811 0.6418 0.024 Uiso 1 1 calc R . .
C114 C 0.7467(5) 0.0339(2) 0.5123(3) 0.0201(7) Uani 1 1 d . . .
C115 C 0.6455(5) 0.0499(2) 0.4249(3) 0.0220(7) Uani 1 1 d . A .
H115 H 0.6242 0.0108 0.3767 0.026 Uiso 1 1 calc R . .
C116 C 0.5745(5) 0.1210(2) 0.4057(3) 0.0201(7) Uani 1 1 d . . .
C117 C 0.7329(5) 0.2235(2) 0.6474(3) 0.0232(8) Uani 1 1 d . A .
H11A H 0.6274 0.2431 0.6614 0.035 Uiso 1 1 calc R . .
H11B H 0.7972 0.2653 0.6248 0.035 Uiso 1 1 calc R . .
H11C H 0.792 0.2012 0.7077 0.035 Uiso 1 1 calc R . .
C118 C 0.4681(6) 0.1373(2) 0.3101(3) 0.0282(9) Uani 1 1 d . A .
H11D H 0.4406 0.0893 0.2749 0.042 Uiso 1 1 calc R . .
H11E H 0.5265 0.1707 0.2693 0.042 Uiso 1 1 calc R . .
H11F H 0.3677 0.1625 0.3238 0.042 Uiso 1 1 calc R . .
C119 C 0.8195(5) -0.0447(2) 0.5310(3) 0.0269(9) Uani 1 1 d . A .
H11G H 0.916 -0.0414 0.581 0.04 Uiso 1 1 calc R . .
H11H H 0.8511 -0.065 0.4694 0.04 Uiso 1 1 calc R . .
H11I H 0.7386 -0.0785 0.5546 0.04 Uiso 1 1 calc R . .

loop_
_atom_site_aniso_label
_atom_site_aniso_U_11
_atom_site_aniso_U_22
_atom_site_aniso_U_33
_atom_site_aniso_U_23
_atom_site_aniso_U_13
_atom_site_aniso_U_12
Re1 0.02219(7) 0.01632(6) 0.04472(10) 0.01072(7) 0.01775(6) 0.00564(6)
C1 0.0229(19) 0.024(2) 0.035(2) 0.0029(17) 0.0074(17) 0.0010(15)
O1 0.0306(16) 0.0324(17) 0.0372(18) 0.0051(14) 0.0141(14) -0.0044(13)
C2 0.0184(17) 0.0215(17) 0.038(2) 0.0032(15) 0.0097(16) 0.0005(14)
O2 0.0260(15) 0.0239(15) 0.051(2) 0.0011(14) 0.0052(15) 0.0050(12)
C3 0.0234(6) 0.0286(5) 0.0199(8) -0.0018(5) 0.0037(5) -0.0018(4)
O3 0.029(3) 0.047(4) 0.034(3) -0.012(3) 0.012(3) -0.002(3)
Br3 0.0234(6) 0.0286(5) 0.0199(8) -0.0018(5) 0.0037(5) -0.0018(4)
Br4 0.0181(3) 0.0306(4) 0.0231(5) -0.0077(3) 0.0054(3) -0.0004(3)
C4 0.0181(3) 0.0306(4) 0.0231(5) -0.0077(3) 0.0054(3) -0.0004(3)
O4 0.051(6) 0.034(5) 0.025(5) -0.001(4) -0.003(4) -0.015(4)
N11 0.0149(13) 0.0171(14) 0.0201(15) 0.0019(11) 0.0047(11) 0.0017(11)
C12 0.0158(15) 0.0164(15) 0.0166(16) 0.0010(12) 0.0026(13) 0.0035(12)
N13 0.0173(14) 0.0166(13) 0.0207(15) 0.0002(11) 0.0041(12) 0.0052(11)
C14 0.0164(16) 0.028(2) 0.036(2) 0.0012(17) 0.0085(16) 0.0070(15)
C15 0.0157(16) 0.0266(19) 0.031(2) 0.0021(16) 0.0082(15) 0.0016(14)
N21 0.0272(17) 0.0144(14) 0.0271(18) 0.0035(12) 0.0052(14) 0.0045(12)
C22 0.0229(17) 0.0167(16) 0.0180(17) -0.0009(13) 0.0006(14) 0.0053(13)
C23 0.027(2) 0.0224(19) 0.028(2) -0.0051(15) -0.0041(17) 0.0099(15)
C24 0.040(3) 0.0176(18) 0.033(2) -0.0044(16) -0.009(2) 0.0108(17)
C25 0.050(3) 0.0157(19) 0.039(3) 0.0025(17) 0.001(2) 0.0059(18)
C26 0.036(2) 0.0181(18) 0.039(3) 0.0067(17) 0.007(2) 0.0014(16)
C111 0.0152(15) 0.0139(14) 0.0213(17) 0.0023(12) 0.0050(13) -0.0002(11)
C112 0.0197(16) 0.0144(16) 0.0221(17) -0.0002(13) 0.0055(13) -0.0007(12)
C113 0.0195(16) 0.0179(16) 0.0236(19) 0.0031(14) 0.0044(14) 0.0018(13)
C114 0.0201(16) 0.0161(16) 0.0252(19) 0.0027(13) 0.0072(15) 0.0007(13)
C115 0.0265(19) 0.0171(17) 0.0230(19) -0.0029(14) 0.0049(15) -0.0020(14)
C116 0.0225(17) 0.0186(17) 0.0192(18) 0.0004(13) 0.0031(14) -0.0040(14)
C117 0.028(2) 0.0195(17) 0.0214(19) -0.0021(14) 0.0001(16) 0.0015(14)
C118 0.039(2) 0.025(2) 0.0191(19) 0.0023(15) -0.0021(17) -0.0017(17)
C119 0.031(2) 0.0152(17) 0.036(2) 0.0018(15) 0.0094(18) 0.0046(15)

loop_
_atom_type_symbol
_atom_type_description
_atom_type_scat_dispersion_real
_atom_type_scat_dispersion_imag
_atom_type_scat_source
C C 0.0033 0.0016 'International Tables Vol C Tables 4.2.6.8 and 6.1.1.4'
H H 0 0 'International Tables Vol C Tables 4.2.6.8 and 6.1.1.4'
N N 0.0061 0.0033 'International Tables Vol C Tables 4.2.6.8 and 6.1.1.4'
O O 0.0106 0.006 'International Tables Vol C Tables 4.2.6.8 and 6.1.1.4'
Br Br -0.2901 2.4595 'International Tables Vol C Tables 4.2.6.8 and 6.1.1.4'
Re Re -1.0185 7.231 'International Tables Vol C Tables 4.2.6.8 and 6.1.1.4'

loop_
_exptl_crystal_face_index_h
_exptl_crystal_face_index_k
_exptl_crystal_face_index_l
_exptl_crystal_face_perp_dist
0 1 0 0.1061
0 -1 0 0.1047
0 -1 1 0.0841
1 0 0 0.1492
0 0 1 0.0716
0 1 2 0.074
-1 0 -2 0.1332
-1 0 1 0.0286
1 1 -1 0.1345
1 0 -1 0.1245
-9 -6 13 0.0325

loop_
_geom_angle_atom_site_label_1
_geom_angle_atom_site_label_2
_geom_angle_atom_site_label_3
_geom_angle
C2 Re1 C1 91.27(17)
C2 Re1 C3 88.7(4)
C1 Re1 C3 90.4(3)
C2 Re1 C4 88.2(4)
C1 Re1 C4 89.0(4)
C3 Re1 C4 176.8(5)
C2 Re1 C12 99.08(15)
C1 Re1 C12 169.65(15)
C3 Re1 C12 89.7(3)
C4 Re1 C12 91.4(4)
C2 Re1 N21 173.54(15)
C1 Re1 N21 95.05(15)
C3 Re1 N21 92.6(3)
C4 Re1 N21 90.6(4)
C12 Re1 N21 74.60(13)
C2 Re1 Br3 94.01(15)
C1 Re1 Br3 88.59(14)
C4 Re1 Br3 176.8(4)
C12 Re1 Br3 90.52(11)
N21 Re1 Br3 87.46(10)
C2 Re1 Br4 93.27(15)
C1 Re1 Br4 88.61(14)
C12 Re1 Br4 90.94(10)
N21 Re1 Br4 85.60(10)
O1 C1 Re1 177.8(4)
O2 C2 Re1 179.0(4)
O3 C3 Re1 177.7(9)
O4 C4 Re1 178.4(13)
C12 N11 C15 110.8(3)
C12 N11 C111 125.8(3)
C15 N11 C111 123.4(3)
N11 C12 N13 104.4(3)
N11 C12 Re1 140.3(3)
N13 C12 Re1 115.3(2)
C12 N13 C14 111.2(3)
C12 N13 C22 119.4(3)
C14 N13 C22 129.4(3)
C15 C14 N13 105.9(3)
C15 C14 H14 127.1
N13 C14 H14 127.1
C14 C15 N11 107.8(3)
C14 C15 H15 126.1
N11 C15 H15 126.1
C22 N21 C26 117.5(3)
C22 N21 Re1 116.9(2)
C26 N21 Re1 125.6(3)
N21 C22 C23 123.3(4)
N21 C22 N13 113.8(3)
C23 C22 N13 122.9(4)
C24 C23 C22 117.9(4)
C24 C23 H23 121
C22 C23 H23 121
C23 C24 C25 119.6(4)
C23 C24 H24 120.2
C25 C24 H24 120.2
C26 C25 C24 119.0(4)
C26 C25 H25 120.5
C24 C25 H25 120.5
N21 C26 C25 122.7(4)
N21 C26 H26 118.6
C25 C26 H26 118.6
C112 C111 C116 122.9(3)
C112 C111 N11 118.7(3)
C116 C111 N11 118.4(3)
C111 C112 C113 117.2(3)
C111 C112 C117 121.7(3)
C113 C112 C117 121.1(4)
C114 C113 C112 122.0(4)
C114 C113 H113 119
C112 C113 H113 119
C113 C114 C115 118.4(4)
C113 C114 C119 121.0(4)
C115 C114 C119 120.6(4)
C116 C115 C114 122.3(4)
C116 C115 H115 118.9
C114 C115 H115 118.9
C115 C116 C111 117.1(4)
C115 C116 C118 121.3(4)
C111 C116 C118 121.6(4)
C112 C117 H11A 109.5
C112 C117 H11B 109.5
H11A C117 H11B 109.5
C112 C117 H11C 109.5
H11A C117 H11C 109.5
H11B C117 H11C 109.5
C116 C118 H11D 109.5
C116 C118 H11E 109.5
H11D C118 H11E 109.5
C116 C118 H11F 109.5
H11D C118 H11F 109.5
H11E C118 H11F 109.5
C114 C119 H11G 109.5
C114 C119 H11H 109.5
H11G C119 H11H 109.5
C114 C119 H11I 109.5
H11G C119 H11I 109.5
H11H C119 H11I 109.5

loop_
_geom_bond_atom_site_label_1
_geom_bond_atom_site_label_2
_geom_bond_distance
Re1 C2 1.921(4)
Re1 C1 1.952(4)
Re1 C3 2.002(8)
Re1 C4 2.113(15)
Re1 C12 2.125(4)
Re1 N21 2.197(3)
Re1 Br3 2.4097(13)
Re1 Br4 2.5102(9)
C1 O1 1.147(4)
C2 O2 1.150(5)
C3 O3 1.179(7)
C4 O4 1.197(16)
N11 C12 1.347(5)
N11 C15 1.402(5)
N11 C111 1.446(5)
C12 N13 1.373(4)
N13 C14 1.400(5)
N13 C22 1.401(5)
C14 C15 1.337(6)
C14 H14 0.95
C15 H15 0.95
N21 C22 1.346(5)
N21 C26 1.349(5)
C22 C23 1.388(5)
C23 C24 1.379(6)
C23 H23 0.95
C24 C25 1.385(7)
C24 H24 0.95
C25 C26 1.372(6)
C25 H25 0.95
C26 H26 0.95
C111 C112 1.389(5)
C111 C116 1.404(5)
C112 C113 1.398(5)
C112 C117 1.502(5)
C113 C114 1.388(6)
C113 H113 0.95
C114 C115 1.392(6)
C114 C119 1.510(5)
C115 C116 1.387(5)
C115 H115 0.95
C116 C118 1.501(6)
C117 H11A 0.98
C117 H11B 0.98
C117 H11C 0.98
C118 H11D 0.98
C118 H11E 0.98
C118 H11F 0.98
C119 H11G 0.98
C119 H11H 0.98
C119 H11I 0.98
